data_7109740
loop_
_publ_author_name
'Shinobu Takizawa'
'Emmanuelle Remond'
'Fernando Arteaga Arteaga'
'Yasushi Yoshida'
'Vellaisamy Sridharan'
'Jerome Bayardon'
'Sylvain Juge'
'Hiroaki Sasai'

_publ_section_title
;
 P-chirogenic organocatalysts: application to the
 aza-Morita-Baylis-Hillman (aza-MBH) reaction of ketimines
;
_journal_name_full Chem.Commun.
_journal_page_first 8392
_journal_paper_doi 10.1039/c3cc44549f
_journal_volume 49
_journal_year 2013
_chemical_absolute_configuration ad
_chemical_formula_moiety 'C22 H22 B Fe O P'
_chemical_formula_sum 'C22 H22 B Fe O P'
_chemical_formula_weight 400.02
_space_group_crystal_system monoclinic
_space_group_IT_number 4
_space_group_name_Hall 'P 2yb'
_space_group_name_H-M_alt 'P 1 21 1'
_symmetry_space_group_name_Hall 'P 2yb'
_symmetry_space_group_name_H-M 'P 1 21 1'
_atom_sites_solution_hydrogens geom
_audit_creation_date 2013-02-05
_audit_creation_method
;
  Olex2 1.2
  (compiled 2012.12.05 svn.r2549, GUI svn.r4385)
;
_audit_update_record
;
2013-02-05 # Formatted by publCIF
;
_cell_angle_alpha 90
_cell_angle_beta 110.282(2)
_cell_angle_gamma 90
_cell_formula_units_Z 2
_cell_length_a 7.3100(2)
_cell_length_b 15.1078(5)
_cell_length_c 9.1520(3)
_cell_measurement_reflns_used 2207
_cell_measurement_temperature 115(2)
_cell_measurement_theta_max 27.485
_cell_measurement_theta_min 0.998
_cell_volume 948.06(5)
_computing_cell_refinement 'DENZO, (Otwinowski & Minor, 1997)'
_computing_data_collection 'Nonius (1998). COLLECT. Nonius BV, Delft, The Netherlands.'
_computing_data_reduction 'DENZO, (Otwinowski & Minor, 1997)'
_computing_molecular_graphics
;
O. V. Dolomanov, L. J. Bourhis, R. J. Gildea, J. A. K. Howard and H. Puschmann,
OLEX2: a complete structure solution, refinement and analysis program.
J. Appl. Cryst. (2009). 42, 339-341.
;
_computing_publication_material
;
O. V. Dolomanov, L. J. Bourhis, R. J. Gildea, J. A. K. Howard and H. Puschmann,
OLEX2: a complete structure solution, refinement and analysis program.
J. Appl. Cryst. (2009). 42, 339-341.
;
_computing_structure_refinement
;
SHELXL, G.M. Sheldrick, Acta Cryst.
(2008). A64, 112-122
;
_computing_structure_solution 'SIR92 (Altomare et al., 1993)'
_diffrn_ambient_temperature 115.0
_diffrn_detector 'CCD Plate'
_diffrn_detector_area_resol_mean 9
_diffrn_detector_type 'CCD area detector'
_diffrn_measured_fraction_theta_full 0.996
_diffrn_measured_fraction_theta_max 0.994
_diffrn_measurement_device '\k-geometry diffractometer'
_diffrn_measurement_device_type 'Nonius Kappa Apex II'
_diffrn_measurement_method 'CCD rotation images, thick slices'
_diffrn_radiation_collimation '0.6 mm'
_diffrn_radiation_monochromator graphite
_diffrn_radiation_probe x-ray
_diffrn_radiation_type 'Mo K\a~1~'
_diffrn_radiation_wavelength 0.71073
_diffrn_radiation_xray_symbol K-L~3~
_diffrn_reflns_av_unetI/netI 0.0267
_diffrn_reflns_Laue_measured_fraction_full 0.996
_diffrn_reflns_Laue_measured_fraction_max 0.994
_diffrn_reflns_limit_h_max 9
_diffrn_reflns_limit_h_min -9
_diffrn_reflns_limit_k_max 19
_diffrn_reflns_limit_k_min -19
_diffrn_reflns_limit_l_max 11
_diffrn_reflns_limit_l_min -11
_diffrn_reflns_number 4251
_diffrn_reflns_point_group_measured_fraction_full 0.980
_diffrn_reflns_point_group_measured_fraction_max 0.975
_diffrn_reflns_theta_full 25.242
_diffrn_reflns_theta_max 27.486
_diffrn_reflns_theta_min 2.696
_diffrn_source 'X-ray tube'
_diffrn_source_target Mo
_diffrn_source_type 'Siemens KFF Mo 2K-180'
_exptl_absorpt_coefficient_mu 0.887
_exptl_absorpt_correction_type none
_exptl_crystal_colour 'clear light orange'
_exptl_crystal_colour_lustre clear
_exptl_crystal_colour_modifier light
_exptl_crystal_colour_primary orange
_exptl_crystal_density_diffrn 1.401
_exptl_crystal_description prism
_exptl_crystal_F_000 416
_exptl_crystal_size_max 0.25
_exptl_crystal_size_mid 0.2
_exptl_crystal_size_min 0.17
_refine_diff_density_max 0.227
_refine_diff_density_min -0.220
_refine_diff_density_rms 0.049
_refine_ls_abs_structure_details
;
 Refined as an inversion twin.
;
_refine_ls_abs_structure_Flack 0.056(18)
_refine_ls_extinction_method none
_refine_ls_goodness_of_fit_ref 1.082
_refine_ls_hydrogen_treatment constr
_refine_ls_matrix_type full
_refine_ls_number_parameters 238
_refine_ls_number_reflns 4251
_refine_ls_number_restraints 1
_refine_ls_restrained_S_all 1.082
_refine_ls_R_factor_all 0.0299
_refine_ls_R_factor_gt 0.0288
_refine_ls_shift/su_max 0.000
_refine_ls_shift/su_mean 0.000
_refine_ls_structure_factor_coef Fsqd
_refine_ls_weighting_details
;
 w=1/[\s^2^(Fo^2^)+0.9322P]
 where P=(Fo^2^+2Fc^2^)/3
;
_refine_ls_weighting_scheme calc
_refine_ls_wR_factor_gt 0.0627
_refine_ls_wR_factor_ref 0.0638
_reflns_Friedel_coverage 0.890
_reflns_Friedel_fraction_full 0.963
_reflns_Friedel_fraction_max 0.955
_reflns_number_gt 4180
_reflns_number_total 4251
_reflns_threshold_expression 'I > 2\s(I)'
_cod_data_source_file c3cc44549f.txt
_cod_data_source_block 10er966p
_cod_database_code 7109740
_olex2_refinement_description
;
1. Fixed Uiso
 At 1.2 times of:
  H19 of C19, H16 of C16, H17 of C17, H21 of C21, H4 of C4, H15 of C15, H9 of
  C9, H22 of C22, H3 of C3, H20 of C20, H2 of C2, H18 of C18, H14 of C14, H12
  of C12, H11 of C11, H10 of C10, H6 of C6, H5 of C5
 At 1.5 times of:
  H of O, {HA,HB,HC} of B
2.a Aromatic/amide H refined with riding coordinates:
 C2(H2), C3(H3), C4(H4), C5(H5), C6(H6), C9(H9), C10(H10), C11(H11), C12(H12),
 C14(H14), C15(H15), C16(H16), C17(H17), C18(H18), C19(H19), C20(H20), C21(H21),
  C22(H22)
2.b Idealised Me refined as rotating group:
 B(HA,HB,HC)
2.c Idealised tetrahedral OH refined as rotating group:
 O(H)
;
_shelx_estimated_absorpt_t_max 0.864
_shelx_estimated_absorpt_t_min 0.809
_shelx_space_group_comment
;
The symmetry employed for this shelxl refinement is uniquely defined
by the following loop, which should always be used as a source of
symmetry information in preference to the above space-group names.
They are only intended as comments.
;
_shelxl_version_number 2012-9

loop_
_space_group_symop_operation_xyz
'x, y, z'
'-x, y+1/2, -z'

loop_
_atom_site_label
_atom_site_type_symbol
_atom_site_fract_x
_atom_site_fract_y
_atom_site_fract_z
_atom_site_U_iso_or_equiv
_atom_site_adp_type
_atom_site_occupancy
_atom_site_symmetry_multiplicity
_atom_site_calc_flag
_atom_site_refinement_flags_posn
_atom_site_refinement_flags_adp
C1 C 0.2841(5) 0.5196(2) 0.2473(4) 0.0163(6) Uani 1 1 d . .
C2 C 0.3288(5) 0.4405(2) 0.1889(4) 0.0235(7) Uani 1 1 d . .
H2 H 0.4138 0.4406 0.1305 0.028 Uiso 1 1 calc R U
C3 C 0.2484(6) 0.3615(2) 0.2163(4) 0.0294(8) Uani 1 1 d . .
H3 H 0.2764 0.3076 0.1749 0.035 Uiso 1 1 calc R U
C4 C 0.1273(5) 0.3616(2) 0.3040(4) 0.0297(8) Uani 1 1 d . .
H4 H 0.0759 0.3074 0.3256 0.036 Uiso 1 1 calc R U
C5 C 0.0811(5) 0.4398(2) 0.3599(4) 0.0253(7) Uani 1 1 d . .
H5 H -0.0045 0.4394 0.4178 0.030 Uiso 1 1 calc R U
C6 C 0.1594(5) 0.5198(2) 0.3322(4) 0.0193(6) Uani 1 1 d . .
H6 H 0.1275 0.5737 0.3711 0.023 Uiso 1 1 calc R U
C7 C 0.3256(4) 0.6296(2) 0.0067(3) 0.0170(6) Uani 1 1 d . .
C8 C 0.4516(5) 0.6511(2) -0.0731(4) 0.0207(6) Uani 1 1 d . .
C9 C 0.3759(6) 0.6653(2) -0.2345(4) 0.0268(8) Uani 1 1 d . .
H9 H 0.4610 0.6812 -0.2885 0.032 Uiso 1 1 calc R U
C10 C 0.1794(6) 0.6563(2) -0.3151(4) 0.0290(8) Uani 1 1 d . .
H10 H 0.1297 0.6673 -0.4240 0.035 Uiso 1 1 calc R U
C11 C 0.0532(5) 0.6314(2) -0.2389(4) 0.0265(7) Uani 1 1 d . .
H11 H -0.0818 0.6232 -0.2956 0.032 Uiso 1 1 calc R U
C12 C 0.1264(5) 0.6185(2) -0.0789(3) 0.0212(6) Uani 1 1 d . .
H12 H 0.0402 0.6019 -0.0264 0.025 Uiso 1 1 calc R U
C13 C 0.2994(5) 0.7109(2) 0.2845(4) 0.0161(6) Uani 1 1 d . .
C14 C 0.4046(5) 0.7614(2) 0.4217(4) 0.0211(7) Uani 1 1 d . .
H14 H 0.5348 0.7510 0.4886 0.025 Uiso 1 1 calc R U
C15 C 0.2797(5) 0.8295(3) 0.4396(4) 0.0266(7) Uani 1 1 d . .
H15 H 0.3117 0.8722 0.5207 0.032 Uiso 1 1 calc R U
C16 C 0.0984(5) 0.8224(2) 0.3145(4) 0.0269(8) Uani 1 1 d . .
H16 H -0.0115 0.8598 0.2978 0.032 Uiso 1 1 calc R U
C17 C 0.1097(5) 0.7499(2) 0.2191(4) 0.0210(6) Uani 1 1 d . .
H17 H 0.0087 0.7306 0.1276 0.025 Uiso 1 1 calc R U
C18 C 0.5219(5) 0.8569(2) 0.1208(4) 0.0241(8) Uani 1 1 d . .
H18 H 0.6168 0.8149 0.1167 0.029 Uiso 1 1 calc R U
C19 C 0.5477(5) 0.9228(2) 0.2372(4) 0.0265(8) Uani 1 1 d . .
H19 H 0.6628 0.9328 0.3244 0.032 Uiso 1 1 calc R U
C20 C 0.3707(6) 0.9712(2) 0.1998(5) 0.0289(8) Uani 1 1 d . .
H20 H 0.3465 1.0190 0.2581 0.035 Uiso 1 1 calc R U
C21 C 0.2361(5) 0.9356(2) 0.0600(4) 0.0283(8) Uani 1 1 d . .
H21 H 0.1066 0.9558 0.0083 0.034 Uiso 1 1 calc R U
C22 C 0.3281(5) 0.8650(2) 0.0110(4) 0.0244(7) Uani 1 1 d . .
H22 H 0.2713 0.8293 -0.0788 0.029 Uiso 1 1 calc R U
O O 0.6483(4) 0.66216(17) -0.0041(3) 0.0276(6) Uani 1 1 d . .
H H 0.6823 0.6483 0.0905 0.041 Uiso 1 1 calc R U
P P 0.40388(11) 0.61994(5) 0.21695(8) 0.01430(15) Uani 1 1 d . .
Fe Fe 0.32108(6) 0.84030(3) 0.22958(5) 0.01609(10) Uani 1 1 d . .
B B 0.6804(5) 0.6083(3) 0.3262(5) 0.0275(8) Uani 1 1 d . .
HA H 0.7454 0.6641 0.3196 0.041 Uiso 1 1 calc R U
HB H 0.7321 0.5608 0.2788 0.041 Uiso 1 1 calc R U
HC H 0.7042 0.5941 0.4357 0.041 Uiso 1 1 calc R U

loop_
_atom_site_aniso_label
_atom_site_aniso_U_11
_atom_site_aniso_U_22
_atom_site_aniso_U_33
_atom_site_aniso_U_23
_atom_site_aniso_U_13
_atom_site_aniso_U_12
C1 0.0150(15) 0.0171(15) 0.0148(14) 0.0008(12) 0.0027(11) -0.0010(12)
C2 0.0248(17) 0.0200(16) 0.0256(17) -0.0006(13) 0.0087(14) 0.0033(14)
C3 0.0343(19) 0.0146(17) 0.0336(19) -0.0014(13) 0.0046(15) 0.0055(13)
C4 0.0267(17) 0.0210(19) 0.0320(18) 0.0100(13) -0.0019(14) -0.0039(13)
C5 0.0228(16) 0.0257(17) 0.0266(17) 0.0077(14) 0.0077(13) -0.0043(14)
C6 0.0212(16) 0.0187(15) 0.0184(15) 0.0008(12) 0.0073(13) 0.0006(12)
C7 0.0219(15) 0.0144(14) 0.0150(13) -0.0005(11) 0.0068(12) -0.0010(12)
C8 0.0277(17) 0.0150(14) 0.0227(16) -0.0001(12) 0.0130(13) 0.0006(13)
C9 0.046(2) 0.0198(17) 0.0225(17) 0.0011(13) 0.0218(16) 0.0024(15)
C10 0.052(2) 0.0190(17) 0.0135(15) 0.0003(12) 0.0077(15) 0.0059(15)
C11 0.0319(18) 0.0222(17) 0.0178(15) -0.0003(13) -0.0010(13) -0.0007(15)
C12 0.0246(16) 0.0191(15) 0.0175(14) 0.0023(13) 0.0045(12) 0.0002(13)
C13 0.0183(16) 0.0141(14) 0.0169(14) 0.0005(11) 0.0074(12) -0.0022(12)
C14 0.0284(17) 0.0216(16) 0.0141(14) 0.0006(12) 0.0083(13) -0.0047(13)
C15 0.0376(18) 0.0251(19) 0.0232(15) -0.0042(15) 0.0185(14) -0.0035(16)
C16 0.0261(17) 0.025(2) 0.0365(19) -0.0037(14) 0.0192(15) -0.0013(14)
C17 0.0169(16) 0.0199(16) 0.0277(16) -0.0014(13) 0.0098(13) -0.0032(13)
C18 0.0248(16) 0.025(2) 0.0257(16) 0.0054(13) 0.0133(13) -0.0018(13)
C19 0.0233(17) 0.0231(18) 0.0307(18) 0.0017(14) 0.0064(14) -0.0105(14)
C20 0.034(2) 0.0164(16) 0.037(2) -0.0016(15) 0.0132(17) -0.0057(14)
C21 0.0291(19) 0.0201(16) 0.0328(19) 0.0106(15) 0.0071(15) 0.0049(14)
C22 0.0278(17) 0.0257(18) 0.0177(15) 0.0072(12) 0.0052(13) -0.0019(13)
O 0.0266(13) 0.0338(15) 0.0287(13) 0.0000(11) 0.0174(10) -0.0053(10)
P 0.0132(3) 0.0167(4) 0.0126(3) 0.0006(3) 0.0040(3) -0.0009(3)
Fe 0.01628(19) 0.01464(19) 0.01693(19) -0.00070(18) 0.00523(15) -0.00219(19)
B 0.0141(17) 0.036(2) 0.0265(19) 0.0034(17) 0.0001(14) -0.0017(16)

loop_
_atom_type_symbol
_atom_type_description
_atom_type_scat_dispersion_real
_atom_type_scat_dispersion_imag
_atom_type_scat_source
C C 0.0033 0.0016 'International Tables Vol C Tables 4.2.6.8 and 6.1.1.4'
H H 0.0000 0.0000 'International Tables Vol C Tables 4.2.6.8 and 6.1.1.4'
O O 0.0106 0.0060 'International Tables Vol C Tables 4.2.6.8 and 6.1.1.4'
P P 0.1023 0.0942 'International Tables Vol C Tables 4.2.6.8 and 6.1.1.4'
Fe Fe 0.3463 0.8444 'International Tables Vol C Tables 4.2.6.8 and 6.1.1.4'
B B 0.0013 0.0007 'International Tables Vol C Tables 4.2.6.8 and 6.1.1.4'

loop_
_geom_angle_atom_site_label_1
_geom_angle_atom_site_label_2
_geom_angle_atom_site_label_3
_geom_angle
C2 C1 P 117.8(2)
C6 C1 C2 120.3(3)
C6 C1 P 121.9(2)
C1 C2 H2 120.1
C3 C2 C1 119.8(3)
C3 C2 H2 120.1
C2 C3 H3 120.1
C4 C3 C2 119.8(3)
C4 C3 H3 120.1
C3 C4 H4 119.8
C5 C4 C3 120.3(3)
C5 C4 H4 119.8
C4 C5 H5 119.8
C4 C5 C6 120.4(3)
C6 C5 H5 119.8
C1 C6 C5 119.3(3)
C1 C6 H6 120.4
C5 C6 H6 120.4
C8 C7 C12 118.7(3)
C8 C7 P 123.4(2)
C12 C7 P 117.9(2)
C7 C8 C9 119.7(3)
O C8 C7 124.5(3)
O C8 C9 115.8(3)
C8 C9 H9 119.8
C10 C9 C8 120.5(3)
C10 C9 H9 119.8
C9 C10 H10 119.7
C9 C10 C11 120.7(3)
C11 C10 H10 119.7
C10 C11 H11 120.4
C12 C11 C10 119.2(3)
C12 C11 H11 120.4
C7 C12 H12 119.4
C11 C12 C7 121.3(3)
C11 C12 H12 119.4
C14 C13 P 123.1(2)
C14 C13 Fe 69.15(18)
C17 C13 C14 107.0(3)
C17 C13 P 129.9(2)
C17 C13 Fe 69.48(18)
P C13 Fe 125.05(16)
C13 C14 H14 125.9
C13 C14 Fe 69.37(17)
C15 C14 C13 108.2(3)
C15 C14 H14 125.9
C15 C14 Fe 70.33(19)
Fe C14 H14 126.0
C14 C15 H15 126.0
C14 C15 C16 108.0(3)
C14 C15 Fe 68.96(17)
C16 C15 H15 126.0
C16 C15 Fe 69.61(19)
Fe C15 H15 127.0
C15 C16 H16 125.8
C15 C16 Fe 69.79(19)
C17 C16 C15 108.4(3)
C17 C16 H16 125.8
C17 C16 Fe 69.25(19)
Fe C16 H16 126.8
C13 C17 H17 125.9
C13 C17 Fe 69.37(18)
C16 C17 C13 108.3(3)
C16 C17 H17 125.9
C16 C17 Fe 70.10(19)
Fe C17 H17 126.3
C19 C18 H18 126.0
C19 C18 C22 107.9(3)
C19 C18 Fe 69.75(19)
C22 C18 H18 126.0
C22 C18 Fe 69.54(19)
Fe C18 H18 126.2
C18 C19 H19 126.1
C18 C19 Fe 69.75(19)
C20 C19 C18 107.9(3)
C20 C19 H19 126.1
C20 C19 Fe 69.4(2)
Fe C19 H19 126.4
C19 C20 H20 126.0
C19 C20 C21 108.1(3)
C19 C20 Fe 70.1(2)
C21 C20 H20 126.0
C21 C20 Fe 69.8(2)
Fe C20 H20 125.7
C20 C21 H21 125.8
C20 C21 Fe 69.6(2)
C22 C21 C20 108.3(3)
C22 C21 H21 125.8
C22 C21 Fe 69.95(19)
Fe C21 H21 126.2
C18 C22 H22 126.1
C18 C22 Fe 69.72(18)
C21 C22 C18 107.8(3)
C21 C22 H22 126.1
C21 C22 Fe 69.7(2)
Fe C22 H22 126.1
C8 O H 109.5
C1 P B 108.57(17)
C7 P C1 103.73(14)
C7 P B 116.51(16)
C13 P C1 107.62(14)
C13 P C7 106.87(14)
C13 P B 112.86(17)
C13 Fe C15 69.12(14)
C13 Fe C16 68.90(13)
C13 Fe C17 41.15(13)
C13 Fe C18 111.48(13)
C13 Fe C19 134.78(14)
C13 Fe C20 172.98(15)
C13 Fe C21 146.27(14)
C13 Fe C22 116.41(13)
C14 Fe C13 41.48(12)
C14 Fe C15 40.71(14)
C14 Fe C16 68.58(15)
C14 Fe C17 69.14(14)
C14 Fe C18 116.07(14)
C14 Fe C19 109.23(14)
C14 Fe C20 131.87(15)
C14 Fe C21 170.88(15)
C14 Fe C22 147.88(14)
C15 Fe C18 145.59(14)
C15 Fe C19 113.27(15)
C16 Fe C15 40.60(15)
C16 Fe C18 173.80(15)
C16 Fe C19 143.48(15)
C16 Fe C22 133.22(15)
C17 Fe C15 68.64(14)
C17 Fe C16 40.64(13)
C17 Fe C18 135.72(14)
C17 Fe C19 175.25(15)
C17 Fe C20 143.83(15)
C17 Fe C21 114.15(15)
C17 Fe C22 110.51(14)
C18 Fe C19 40.50(14)
C20 Fe C15 106.97(16)
C20 Fe C16 112.26(15)
C20 Fe C18 68.17(15)
C20 Fe C19 40.53(15)
C20 Fe C21 40.63(15)
C20 Fe C22 68.24(15)
C21 Fe C15 131.34(16)
C21 Fe C16 107.94(15)
C21 Fe C18 68.11(14)
C21 Fe C19 68.18(15)
C21 Fe C22 40.35(14)
C22 Fe C15 171.19(15)
C22 Fe C18 40.74(14)
C22 Fe C19 68.33(14)
P B HA 109.5
P B HB 109.5
P B HC 109.5
HA B HB 109.5
HA B HC 109.5
HB B HC 109.5

loop_
_geom_bond_atom_site_label_1
_geom_bond_atom_site_label_2
_geom_bond_distance
C1 C2 1.392(5)
C1 C6 1.388(4)
C1 P 1.820(3)
C2 H2 0.9500
C2 C3 1.392(5)
C3 H3 0.9500
C3 C4 1.386(6)
C4 H4 0.9500
C4 C5 1.375(5)
C5 H5 0.9500
C5 C6 1.398(5)
C6 H6 0.9500
C7 C8 1.398(4)
C7 C12 1.404(4)
C7 P 1.813(3)
C8 C9 1.403(5)
C8 O 1.366(4)
C9 H9 0.9500
C9 C10 1.375(6)
C10 H10 0.9500
C10 C11 1.388(5)
C11 H11 0.9500
C11 C12 1.387(4)
C12 H12 0.9500
C13 C14 1.442(4)
C13 C17 1.433(5)
C13 P 1.784(3)
C13 Fe 2.038(3)
C14 H14 0.9500
C14 C15 1.422(5)
C14 Fe 2.035(3)
C15 H15 0.9500
C15 C16 1.423(5)
C15 Fe 2.053(3)
C16 H16 0.9500
C16 C17 1.420(5)
C16 Fe 2.050(3)
C17 H17 0.9500
C17 Fe 2.039(3)
C18 H18 0.9500
C18 C19 1.423(5)
C18 C22 1.430(5)
C18 Fe 2.055(3)
C19 H19 0.9500
C19 C20 1.421(6)
C19 Fe 2.055(3)
C20 H20 0.9500
C20 C21 1.422(5)
C20 Fe 2.046(4)
C21 H21 0.9500
C21 C22 1.415(5)
C21 Fe 2.049(3)
C22 H22 0.9500
C22 Fe 2.053(3)
O H 0.8400
P B 1.927(4)
B HA 0.9800
B HB 0.9800
B HC 0.9800

loop_
_geom_torsion_atom_site_label_1
_geom_torsion_atom_site_label_2
_geom_torsion_atom_site_label_3
_geom_torsion_atom_site_label_4
_geom_torsion
C1 C2 C3 C4 -1.2(5)
C2 C1 C6 C5 0.8(5)
C2 C1 P C7 60.8(3)
C2 C1 P C13 173.8(3)
C2 C1 P B -63.8(3)
C2 C3 C4 C5 2.1(5)
C3 C4 C5 C6 -1.5(5)
C4 C5 C6 C1 0.1(5)
C6 C1 C2 C3 -0.2(5)
C6 C1 P C7 -122.4(3)
C6 C1 P C13 -9.3(3)
C6 C1 P B 113.1(3)
C7 C8 C9 C10 -1.4(5)
C8 C7 C12 C11 -2.1(5)
C8 C7 P C1 -135.9(3)
C8 C7 P C13 110.6(3)
C8 C7 P B -16.7(3)
C8 C9 C10 C11 -1.3(5)
C9 C10 C11 C12 2.2(5)
C10 C11 C12 C7 -0.5(5)
C12 C7 C8 C9 3.0(5)
C12 C7 C8 O -178.8(3)
C12 C7 P C1 47.0(3)
C12 C7 P C13 -66.6(3)
C12 C7 P B 166.2(3)
C13 C14 C15 C16 -0.4(4)
C13 C14 C15 Fe -59.2(2)
C14 C13 C17 C16 -0.3(4)
C14 C13 C17 Fe 59.2(2)
C14 C13 P C1 110.7(3)
C14 C13 P C7 -138.4(3)
C14 C13 P B -9.1(3)
C14 C15 C16 C17 0.2(4)
C14 C15 C16 Fe -58.5(2)
C15 C16 C17 C13 0.1(4)
C15 C16 C17 Fe -59.0(2)
C17 C13 C14 C15 0.4(4)
C17 C13 C14 Fe -59.4(2)
C17 C13 P C1 -71.3(3)
C17 C13 P C7 39.6(3)
C17 C13 P B 169.0(3)
C18 C19 C20 C21 -0.4(4)
C18 C19 C20 Fe 59.3(2)
C19 C18 C22 C21 0.1(4)
C19 C18 C22 Fe -59.4(2)
C19 C20 C21 C22 0.4(4)
C19 C20 C21 Fe 59.9(3)
C20 C21 C22 C18 -0.3(4)
C20 C21 C22 Fe 59.2(3)
C22 C18 C19 C20 0.1(4)
C22 C18 C19 Fe 59.3(2)
O C8 C9 C10 -179.7(3)
P C1 C2 C3 176.7(3)
P C1 C6 C5 -176.0(3)
P C7 C8 C9 -174.1(2)
P C7 C8 O 4.1(5)
P C7 C12 C11 175.2(3)
P C13 C14 C15 178.9(2)
P C13 C14 Fe 119.0(2)
P C13 C17 C16 -178.6(2)
P C13 C17 Fe -119.1(3)
Fe C13 C14 C15 59.8(2)
Fe C13 C17 C16 -59.5(2)
Fe C13 P C1 -162.88(19)
Fe C13 P C7 -52.0(2)
Fe C13 P B 77.4(2)
Fe C14 C15 C16 58.9(2)
Fe C15 C16 C17 58.6(2)
Fe C16 C17 C13 59.0(2)
Fe C18 C19 C20 -59.1(2)
Fe C18 C22 C21 59.5(2)
Fe C19 C20 C21 -59.7(3)
Fe C20 C21 C22 -59.4(2)
Fe C21 C22 C18 -59.5(2)
